data_4030714
loop_
_publ_author_name
'Cordier, S.'
'Perrin, C.'
'Sergent, M.'

_publ_section_title
;
 Structure of the first ternary oxohalide with the Nb6 cluster:
 ScNb6Cl13O3
;
_journal_name_full 'European Journal of Solid State and Inorganic Chemistry'
_journal_page_first 1049
_journal_page_last 1060
_journal_volume 31
_journal_year 1994
_chemical_formula_sum 'Cl13 Nb6 O3 Sc'
_chemical_formula_weight 1111.28
_space_group_IT_number 98
_symmetry_cell_setting tetragonal
_symmetry_Int_Tables_number 98
_symmetry_space_group_name_Hall 'I 4bw 2bw'
_symmetry_space_group_name_H-M 'I 41 2 2'
_cell_angle_alpha 90
_cell_angle_beta 90
_cell_angle_gamma 90
_cell_formula_units_Z 8
_cell_length_a 9.086(2)
_cell_length_b 9.086(2)
_cell_length_c 52.40(2)
_cell_volume 4326(2)
_diffrn_ambient_temperature 295
_diffrn_radiation_probe x-ray
_diffrn_radiation_type MoK\a
_diffrn_radiation_wavelength 0.71073
_exptl_absorpt_coefficient_mu 6.362
_exptl_crystal_density_diffrn 3.517
_exptl_crystal_F_000 4200
_refine_ls_number_parameters 108
_refine_ls_number_reflns 1427
_refine_ls_R_factor_gt 0.030
_refine_ls_wR_factor_gt 0.040
_cod_data_source_file EJSSIC-1994-31-1049-1060.cif
_cod_data_source_block CsNb6Cl13O3
_cod_original_cell_volume 4326(3)
_cod_database_code 4030714

loop_
_symmetry_equiv_pos_site_id
_symmetry_equiv_pos_as_xyz
1 x,y,z
2 -y,1/2+x,1/4+z
3 1/2-x,1/2-y,1/2+z
4 1/2+y,-x,3/4+z
5 x,1/2-y,1/4-z
6 1/2+y,1/2+x,1/2-z
7 1/2-x,y,3/4-z
8 -y,-x,-z
9 1/2+x,1/2+y,1/2+z
10 1/2-y,x,3/4+z
11 -x,-y,z
12 y,1/2-x,1/4+z
13 1/2+x,-y,3/4-z
14 y,x,-z
15 -x,1/2+y,1/4-z
16 1/2-y,1/2-x,1/2-z

loop_
_atom_site_label
_atom_site_type_symbol
_atom_site_thermal_displace_type
_atom_site_fract_x
_atom_site_fract_y
_atom_site_fract_z
_atom_site_occupancy
_atom_site_U_iso_or_equiv
Nb1 Nb Uiso 0.59252(8) 0.37253(9) 0.84080(1) 1.000 0.0101(1)
Nb2 Nb Uiso 0.58173(8) 0.35703(9) 0.78372(1) 1.000 0.0113(1)
Nb3 Nb Uiso 0.19370(8) 0.11748(9) 0.31333(1) 1.000 0.0114(1)
Se Se Uiso 0.50000 0.50000 0.90582(4) 1.000 0.0136(5)
Cl1 Cl Uiso 0.3802(3) 0.2044(3) 0.84651(4) 1.000 0.0182(5)
Cl2 Cl Uiso 0.1811(3) 0.5209(3) 0.77936(4) 1.000 0.0184(5)
Cl3 Cl Uiso 0.3643(3) 0.1966(3) 0.78135(4) 1.000 0.0186(5)
Cl4 Cl Uiso 0.3079(3) 0.8203(3) 0.81275(4) 1.000 0.0170(5)
Cl5 Cl Uiso 0.50000 0.50000 0.74699(6) 1.000 0.0206(8)
Cl6 Cl Uiso 0.0497(3) 0.2671(3) 0.82121(4) 1.000 0.0212(5)
Cl7 Cl Uiso 0.25000 0.7687(4) 0.87500 1.000 0.0217(8)
Cl8 Cl Uiso -0.8281(3) 0.82810 0.00000 1.000 0.0247(5)
O1 O Uiso 0.50000 0.50000 0.86820(10) 1.000 0.011(3)
O2 O Uiso 0.2221(7) 0.5162(8) 0.83930(10) 1.000 0.0127(13)

loop_
_atom_type_symbol
_atom_type_description
_atom_type_scat_dispersion_real
_atom_type_scat_dispersion_imag
_atom_type_scat_source
Cl Cl 0.1484 0.1585 ' International Tables Vol C Tables 4.2.6.8 and 6.1.1.4'
Nb Nb -2.0727 0.6215 ' International Tables Vol C Tables 4.2.6.8 and 6.1.1.4'
O O 0.0106 0.0060 ' International Tables Vol C Tables 4.2.6.8 and 6.1.1.4'
Se Se -0.0929 2.2259 ' International Tables Vol C Tables 4.2.6.8 and 6.1.1.4'

loop_
_geom_angle_atom_site_label_1
_geom_angle_atom_site_label_2
_geom_angle_atom_site_label_3
_geom_angle
_geom_angle_site_symmetry_1
_geom_angle_site_symmetry_3
_geom_angle_publ_flag
Cl1 Nb1 O1 86.78(6) . . yes
Nb3 Nb1 Cl1 143.69(6) 9_555 . yes
Nb1 Nb1 Cl1 92.38(7) 11_665 . yes
Cl1 Nb1 Cl4 85.38(9) . 11_665 yes
Cl1 Nb1 Cl7 92.32(8) . 11_665 yes
Cl1 Nb1 O2 171.3(2) . 11_665 yes
Nb3 Nb1 O1 92.64(8) 9_555 . yes
Nb1 Nb1 O1 45.09(11) 11_665 . yes
Cl4 Nb1 O1 169.37(10) 11_665 . yes
Cl7 Nb1 O1 91.25(11) 11_665 . yes
O1 Nb1 O2 95.15(18) . 11_665 yes
Nb1 Nb1 Nb3 63.29(3) 11_665 9_555 yes
Nb3 Nb1 Cl4 97.93(6) 9_555 11_665 yes
Nb3 Nb1 Cl7 123.98(6) 9_555 11_665 yes
Nb3 Nb1 O2 44.83(18) 9_555 11_665 yes
Nb1 Nb1 Cl4 142.43(6) 11_665 11_665 yes
Nb1 Nb1 Cl7 135.65(6) 11_665 11_665 yes
Nb1 Nb1 O2 95.0(2) 11_665 11_665 yes
Cl4 Nb1 Cl7 81.92(8) 11_665 11_665 yes
Cl4 Nb1 O2 91.6(2) 11_665 11_665 yes
Cl7 Nb1 O2 79.16(19) 11_665 11_665 yes
Cl3 Nb2 Cl5 91.79(6) . . yes
Nb3 Nb2 Cl3 52.56(6) 3_555 . yes
Cl3 Nb2 Cl8 80.42(7) . 10_665 yes
Cl2 Nb2 Cl3 167.64(9) 11_665 . yes
Cl3 Nb2 Cl4 88.29(9) . 11_665 yes
Nb3 Nb2 Cl5 96.60(4) 3_555 . yes
Cl5 Nb2 Cl8 84.45(6) . 10_665 yes
Cl2 Nb2 Cl5 87.29(6) 11_665 . yes
Cl4 Nb2 Cl5 166.49(8) 11_665 . yes
Nb3 Nb2 Cl8 132.97(4) 3_555 10_665 yes
Nb3 Nb2 Cl2 139.78(7) 3_555 11_665 yes
Nb3 Nb2 Cl4 94.17(6) 3_555 11_665 yes
Cl2 Nb2 Cl8 87.22(7) 11_665 10_665 yes
Cl4 Nb2 Cl8 82.25(7) 11_665 10_665 yes
Cl2 Nb2 Cl4 89.74(9) 11_665 11_665 yes
Nb2 Nb3 Cl1 95.06(7) 3_554 3_554 yes
Nb2 Nb3 Cl2 92.97(6) 3_554 3_554 yes
Nb2 Nb3 Cl3 53.22(7) 3_554 3_554 yes
Nb2 Nb3 Cl6 144.57(6) 3_554 3_554 yes
Nb2 Nb3 O2 137.5(2) 3_554 3_554 yes
Nb1 Nb3 Nb2 93.10(3) 9_444 3_554 yes
Cl1 Nb3 Cl2 166.22(10) 3_554 3_554 yes
Cl1 Nb3 Cl3 88.34(8) 3_554 3_554 yes
Cl1 Nb3 Cl6 82.36(9) 3_554 3_554 yes
Cl1 Nb3 O2 91.33(19) 3_554 3_554 yes
Nb1 Nb3 Cl1 93.99(6) 9_444 3_554 yes
Cl2 Nb3 Cl3 87.52(8) 3_554 3_554 yes
Cl2 Nb3 Cl6 84.60(9) 3_554 3_554 yes
Cl2 Nb3 O2 90.29(19) 3_554 3_554 yes
Nb1 Nb3 Cl2 96.74(7) 9_444 3_554 yes
Cl3 Nb3 Cl6 91.35(9) 3_554 3_554 yes
Cl3 Nb3 O2 169.2(2) 3_554 3_554 yes
Nb1 Nb3 Cl3 146.29(7) 9_444 3_554 yes
Cl6 Nb3 O2 77.9(2) 3_554 3_554 yes
Nb1 Nb3 Cl6 122.31(6) 9_444 3_554 yes
Nb1 Nb3 O2 44.49(19) 9_444 3_554 yes
Cl6 Se O1 119.09(7) 7_556 . yes
O1 Se O2 97.20(16) . 7_556 yes
Cl6 Se O1 119.09(7) 13_566 . yes
O1 Se O2 97.20(16) . 13_566 yes
Cl6 Se O2 79.7(2) 7_556 7_556 yes
Cl6 Se Cl6 121.83(11) 7_556 13_566 yes
Cl6 Se O2 93.3(2) 7_556 13_566 yes
Cl6 Se O2 93.3(2) 13_566 7_556 yes
O2 Se O2 165.6(2) 7_556 13_566 yes
Cl6 Se O2 79.7(2) 13_566 13_566 yes
Nb1 Cl1 Nb3 73.90(8) . 3_555 yes
Nb2 Cl2 Nb3 75.85(8) 11_665 3_555 yes
Nb2 Cl3 Nb3 74.22(8) . 3_555 yes
Nb1 Cl4 Nb2 75.53(8) 11_665 11_665 yes
Nb2 Cl5 Nb2 75.73(9) . 11_665 yes
Nb3 Cl6 Se 84.01(8) 3_555 7_556 yes
Nb1 Cl7 Nb1 121.54(14) 11_665 13_466 yes
Nb2 Cl8 Nb2 152.57(9) 12_464 13_365 yes
Nb1 O1 Se 135.09(11) . . yes
Nb1 O1 Nb1 89.8(2) . 11_665 yes
Nb1 O1 Se 135.09(11) 11_665 . yes
Nb3 O2 Se 115.1(3) 3_555 7_556 yes
Nb1 O2 Nb3 90.7(3) 11_665 3_555 yes
Nb1 O2 Se 151.6(4) 11_665 7_556 yes

loop_
_geom_bond_atom_site_label_1
_geom_bond_atom_site_label_2
_geom_bond_distance
_geom_bond_site_symmetry_2
_geom_bond_publ_flag
Nb1 Cl1 2.479(3) . yes
Nb1 O1 2.027(4) . yes
Nb1 Nb3 2.8054(15) 9_555 yes
Nb1 Nb1 2.8622(16) 11_665 yes
Nb1 Cl4 2.459(3) 11_665 yes
Nb1 Cl7 2.628(2) 11_665 yes
Nb1 O2 1.966(7) 11_665 yes
Nb2 Cl3 2.458(3) . yes
Nb2 Cl5 2.438(3) . yes
Nb2 Nb3 2.9536(15) 3_555 yes
Nb2 Cl8 2.574(2) 10_665 yes
Nb2 Cl2 2.434(3) 11_665 yes
Nb2 Cl4 2.432(3) 11_665 yes
Nb3 Cl1 2.468(3) 3_554 yes
Nb3 Cl2 2.458(3) 3_554 yes
Nb3 Cl3 2.437(3) 3_554 yes
Nb3 Cl6 2.590(3) 3_554 yes
Nb3 O2 1.978(6) 3_554 yes
Se O1 1.971(6) . yes
Se Cl6 2.476(3) 7_556 yes
Se O2 2.040(6) 7_556 yes
Se Cl6 2.476(3) 13_566 yes
Se O2 2.040(6) 13_566 yes

loop_
_geom_torsion_atom_site_label_1
_geom_torsion_atom_site_label_2
_geom_torsion_atom_site_label_3
_geom_torsion_atom_site_label_4
_geom_torsion
_geom_torsion_site_symmetry_1
_geom_torsion_site_symmetry_3
_geom_torsion_site_symmetry_4
_geom_torsion_publ_flag
O1 Nb1 Cl1 Nb3 89.76(12) . . 3_555 no
Nb3 Nb1 Cl1 Nb3 -0.32(13) 9_555 . 3_555 no
Nb1 Nb1 Cl1 Nb3 44.99(5) 11_665 . 3_555 no
Cl4 Nb1 Cl1 Nb3 -97.43(7) 11_665 . 3_555 no
Cl1 Nb1 O1 Se 83.41(6) . . . no
Cl1 Nb1 O1 Nb1 -96.60(6) . . 11_665 no
Nb3 Nb1 O1 Se -132.95(2) 9_555 . . no
Nb1 Nb1 O1 Se -180.00(6) 11_665 . . no
O2 Nb1 O1 Se -88.08(18) 11_665 . . no
Cl1 Nb1 Nb3 Nb2 -0.32(11) . 9_555 11_665 no
Cl1 Nb1 Nb3 Cl1 94.98(12) . 9_555 11_665 no
Cl1 Nb1 Nb3 Cl2 -93.68(12) . 9_555 11_665 no
Cl1 Nb1 Nb3 Cl3 1.98(17) . 9_555 11_665 no
Cl1 Nb1 Nb3 Cl6 178.46(12) . 9_555 11_665 no
Cl1 Nb1 Nb3 O2 -177.2(3) . 9_555 11_665 no
Cl1 Nb1 Nb1 Cl4 -108.36(13) . 11_665 . no
Cl1 Nb1 Nb1 Cl7 70.35(9) . 11_665 . no
Cl1 Nb1 Nb1 O1 83.06(5) . 11_665 . no
Cl1 Nb1 Nb1 O2 -9.24(16) . 11_665 . no
Cl1 Nb1 Nb1 Nb3 -42.00(5) . 11_665 3_555 no
Cl1 Nb1 Nb1 Cl1 166.12(7) . 11_665 11_665 no
O1 Nb1 Nb1 Cl4 168.58(12) . 11_665 . no
O1 Nb1 Nb1 Cl7 -12.71(8) . 11_665 . no
O1 Nb1 Nb1 O2 -92.30(16) . 11_665 . no
Nb3 Nb1 Nb1 Cl4 43.52(12) 9_555 11_665 . no
Nb3 Nb1 Nb1 O2 142.64(16) 9_555 11_665 . no
Cl4 Nb1 Nb1 Cl4 -22.84(17) 11_665 11_665 . no
Cl4 Nb1 Nb1 O2 76.28(19) 11_665 11_665 . no
O2 Nb1 Nb1 Cl4 76.28(19) 11_665 11_665 . no
O2 Nb1 Nb1 O2 175.4(2) 11_665 11_665 . no
Cl1 Nb1 Cl4 Nb2 98.50(8) . 11_665 . no
Nb3 Nb1 Cl4 Nb2 -45.11(6) 9_555 11_665 . no
Nb1 Nb1 Cl4 Nb2 10.60(14) 11_665 11_665 . no
O2 Nb1 Cl4 Nb2 -89.67(18) 11_665 11_665 . no
Cl5 Nb2 Cl3 Nb3 -96.94(7) . . 3_555 no
Cl4 Nb2 Cl3 Nb3 96.58(7) 11_665 . 3_555 no
Cl3 Nb2 Cl5 Nb2 97.04(6) . . 11_665 no
Cl3 Nb2 Nb3 Cl1 84.12(10) . 3_555 . no
Cl3 Nb2 Nb3 Cl2 -84.67(10) . 3_555 . no
Cl3 Nb2 Nb3 Cl6 0.20(12) . 3_555 . no
Cl3 Nb2 Nb3 O2 -178.4(3) . 3_555 . no
Cl3 Nb2 Nb3 Nb1 178.41(8) . 3_555 11_665 no
Cl5 Nb2 Nb3 Cl1 171.32(7) . 3_555 . no
Cl5 Nb2 Nb3 Cl2 2.53(8) . 3_555 . no
Cl5 Nb2 Nb3 Cl3 87.20(8) . 3_555 . no
Cl5 Nb2 Nb3 Cl6 87.40(11) . 3_555 . no
Cl5 Nb2 Nb3 O2 -91.2(3) . 3_555 . no
Cl2 Nb2 Nb3 Cl1 -95.06(12) 11_665 3_555 . no
Cl2 Nb2 Nb3 Cl2 96.15(12) 11_665 3_555 . no
Cl2 Nb2 Nb3 Cl3 -179.18(12) 11_665 3_555 . no
Cl2 Nb2 Nb3 Cl6 -178.99(13) 11_665 3_555 . no
Cl2 Nb2 Nb3 O2 2.5(3) 11_665 3_555 . no
Cl4 Nb2 Nb3 Cl1 -0.51(9) 11_665 3_555 . no
Cl4 Nb2 Nb3 Cl2 -169.30(9) 11_665 3_555 . no
Cl4 Nb2 Nb3 Cl3 -84.63(10) 11_665 3_555 . no
Cl4 Nb2 Nb3 Cl6 -84.44(12) 11_665 3_555 . no
Cl4 Nb2 Nb3 O2 97.0(3) 11_665 3_555 . no
Cl3 Nb2 Cl4 Nb1 -98.89(8) . 11_665 . no
Nb3 Nb2 Cl4 Nb1 -46.62(6) 3_555 11_665 . no
Cl2 Nb2 Cl4 Nb1 93.32(8) 11_665 11_665 . no
Cl6 Se O1 Nb1 -48.02(8) 7_556 . . no
O2 Se O1 Nb1 -130.1(2) 7_556 . . no
Cl6 Se O1 Nb1 131.98(8) 13_566 . . no
O2 Se O1 Nb1 49.9(2) 13_566 . . no
